data_7018706
loop_
_publ_author_name
'Abrahams, Brendan F.'
'Abrahams, Carmel T.'
'Haywood, Marissa G.'
'Hudson, Timothy A.'
'Moubaraki, Boujemaa'
'Murray, Keith S.'
'Robson, Richard'

_publ_section_title
;
 3d-Metal derivatives of the [Cu(I)(SO(3))(4)](7-) ion: structure and
 magnetism.
;
_journal_issue 14
_journal_name_full 'Dalton transactions (Cambridge, England : 2003)'
_journal_page_first 4091
_journal_page_last 4099
_journal_paper_doi 10.1039/c2dt12337a
_journal_volume 41
_journal_year 2012
_chemical_formula_sum 'C40 H42 Cu5 N9 O20 S4'
_chemical_formula_weight 1414.77
_chemical_name_systematic
;
?
;
_space_group_IT_number 88
_symmetry_cell_setting tetragonal
_symmetry_space_group_name_Hall '-I 4ad'
_symmetry_space_group_name_H-M 'I 41/a :2'
_atom_sites_solution_hydrogens geom
_atom_sites_solution_primary direct
_atom_sites_solution_secondary difmap
_audit_creation_method SHELXL-97
_cell_angle_alpha 90.00
_cell_angle_beta 90.00
_cell_angle_gamma 90.00
_cell_formula_units_Z 4
_cell_length_a 25.2401(10)
_cell_length_b 25.2401(10)
_cell_length_c 7.4556(3)
_cell_measurement_reflns_used 1781
_cell_measurement_temperature 130(2)
_cell_measurement_theta_max 73.37
_cell_measurement_theta_min 3.49
_cell_volume 4749.7(3)
_computing_cell_refinement
;
CrysAlis RED, Oxford Diffraction Ltd.,
Version 1.171.32.5 (release 08-05-2007 CrysAlis171 .NET)
(compiled May 8 2007,13:10:02)
;
_computing_data_collection
;
CrysAlis CCD, Oxford Diffraction Ltd.,
Version 1.171.32.5 (release 08-05-2007 CrysAlis171 .NET)
(compiled May 8 2007,13:10:02)
;
_computing_data_reduction
;
CrysAlis RED, Oxford Diffraction Ltd.,
Version 1.171.32.5 (release 08-05-2007 CrysAlis171 .NET)
(compiled May 8 2007,13:10:02)
;
_computing_structure_refinement 'SHELXL-97 (Sheldrick, 1997)'
_computing_structure_solution 'SHELXS-97 (Sheldrick, 1997)'
_diffrn_ambient_temperature 130(2)
_diffrn_detector_area_resol_mean 16.0711
_diffrn_measured_fraction_theta_full 0.978
_diffrn_measured_fraction_theta_max 0.978
_diffrn_measurement_device_type 'Oxford Diffraction Excalibur'
_diffrn_measurement_method '\w scans'
_diffrn_radiation_monochromator graphite
_diffrn_radiation_source 'Enhance (Cu) X-ray Source'
_diffrn_radiation_type CuK\a
_diffrn_radiation_wavelength 1.54184
_diffrn_reflns_av_R_equivalents 0.0312
_diffrn_reflns_av_sigmaI/netI 0.0416
_diffrn_reflns_limit_h_max 21
_diffrn_reflns_limit_h_min -30
_diffrn_reflns_limit_k_max 28
_diffrn_reflns_limit_k_min -23
_diffrn_reflns_limit_l_max 9
_diffrn_reflns_limit_l_min -3
_diffrn_reflns_number 5564
_diffrn_reflns_theta_full 69.94
_diffrn_reflns_theta_max 69.94
_diffrn_reflns_theta_min 3.50
_exptl_absorpt_coefficient_mu 4.926
_exptl_absorpt_correction_T_max 1.000
_exptl_absorpt_correction_T_min 0.806
_exptl_absorpt_correction_type multi-scan
_exptl_absorpt_process_details
;
CrysAlis RED, Oxford Diffraction Ltd.,
Version 1.171.32.5 (release 08-05-2007 CrysAlis171 .NET)
(compiled May 8 2007,13:10:02)
Empirical absorption correction using spherical harmonics,
implemented in SCALE3 ABSPACK scaling algorithm.
;
_exptl_crystal_colour green
_exptl_crystal_density_diffrn 1.978
_exptl_crystal_density_method 'not measured'
_exptl_crystal_description rod
_exptl_crystal_F_000 2856
_exptl_crystal_size_max 0.043
_exptl_crystal_size_mid 0.041
_exptl_crystal_size_min 0.036
_refine_diff_density_max 0.802
_refine_diff_density_min -0.741
_refine_diff_density_rms 0.103
_refine_ls_extinction_method none
_refine_ls_goodness_of_fit_ref 1.156
_refine_ls_hydrogen_treatment mixed
_refine_ls_matrix_type full
_refine_ls_number_parameters 238
_refine_ls_number_reflns 2207
_refine_ls_number_restraints 6
_refine_ls_restrained_S_all 1.154
_refine_ls_R_factor_all 0.0744
_refine_ls_R_factor_gt 0.0570
_refine_ls_shift/su_max 0.000
_refine_ls_shift/su_mean 0.000
_refine_ls_structure_factor_coef Fsqd
_refine_ls_weighting_details 'calc w=1/[\s^2^(Fo^2^)+(0.0752P)^2^+16.4145P] where P=(Fo^2^+2Fc^2^)/3'
_refine_ls_weighting_scheme calc
_refine_ls_wR_factor_gt 0.1462
_refine_ls_wR_factor_ref 0.1571
_reflns_number_gt 1673
_reflns_number_total 2207
_reflns_threshold_expression >2sigma(I)
_cod_data_source_file c2dt12337a.txt
_cod_data_source_block cta343e2final
_cod_depositor_comments
;
The following automatic conversions were performed:

'_symmetry_cell_setting' value 'Tetragonal' changed to 'tetragonal'
according to /home/saulius/struct/CIF-dictionaries/cif_core.dic
dictionary named 'cif_core.dic' version 2.4.1 from 2010-06-29.

Automatic conversion script
Id: cif_fix_values 1715 2011-07-08 13:25:40Z adriana 
;
_cod_original_sg_symbol_H-M I41/a
_cod_database_code 7018706

loop_
_symmetry_equiv_pos_as_xyz
'x, y, z'
'-x+1/2, -y, z+1/2'
'-y+3/4, x+1/4, z+1/4'
'y+3/4, -x+3/4, z+3/4'
'x+1/2, y+1/2, z+1/2'
'-x+1, -y+1/2, z+1'
'-y+5/4, x+3/4, z+3/4'
'y+5/4, -x+5/4, z+5/4'
'-x, -y, -z'
'x-1/2, y, -z-1/2'
'y-3/4, -x-1/4, -z-1/4'
'-y-3/4, x-3/4, -z-3/4'
'-x+1/2, -y+1/2, -z+1/2'
'x, y+1/2, -z'
'y-1/4, -x+1/4, -z+1/4'
'-y-1/4, x-1/4, -z-1/4'

loop_
_atom_site_label
_atom_site_type_symbol
_atom_site_fract_x
_atom_site_fract_y
_atom_site_fract_z
_atom_site_U_iso_or_equiv
_atom_site_adp_type
_atom_site_occupancy
_atom_site_symmetry_multiplicity
_atom_site_calc_flag
_atom_site_refinement_flags
_atom_site_disorder_assembly
_atom_site_disorder_group
Cu1 Cu 0.5000 0.7500 0.1250 0.0310(4) Uani 1 4 d S . .
Cu2 Cu 0.63668(3) 0.75256(4) -0.07268(10) 0.0433(3) Uani 1 1 d . . .
O1 O 0.59905(17) 0.80025(18) -0.2424(5) 0.0426(10) Uani 1 1 d D A .
H1O H 0.5684(12) 0.809(3) -0.211(10) 0.064 Uiso 1 1 d D . .
H2O H 0.597(3) 0.783(3) -0.339(6) 0.064 Uiso 1 1 d D . .
S1 S 0.53476(5) 0.68280(5) -0.03502(17) 0.0338(3) Uani 1 1 d . . .
O2 O 0.54540(18) 0.63707(15) 0.0869(5) 0.0431(10) Uani 1 1 d . A .
O3 O 0.50028(16) 0.66314(16) -0.1856(5) 0.0408(9) Uani 1 1 d . A .
O4 O 0.58787(15) 0.69521(16) -0.1236(5) 0.0379(9) Uani 1 1 d . A .
N1A N 0.7035(3) 0.7993(5) -0.0988(10) 0.0375(17) Uani 0.75 1 d P A 1
N2A N 0.6893(3) 0.7077(4) 0.0399(10) 0.040(2) Uani 0.75 1 d P A 1
C1A C 0.7076(4) 0.8477(5) -0.1732(11) 0.040(2) Uani 0.75 1 d P A 1
H1A H 0.6762 0.8647 -0.2134 0.048 Uiso 0.75 1 calc PR A 1
C2A C 0.7548(4) 0.8739(5) -0.1939(12) 0.047(2) Uani 0.75 1 d P A 1
H2A H 0.7560 0.9083 -0.2454 0.056 Uiso 0.75 1 calc PR A 1
C3A C 0.8003(5) 0.8490(5) -0.1383(14) 0.053(2) Uani 0.75 1 d P A 1
H3A H 0.8336 0.8657 -0.1550 0.064 Uiso 0.75 1 calc PR A 1
C4A C 0.7977(4) 0.7993(6) -0.0577(14) 0.044(2) Uani 0.75 1 d P A 1
H4A H 0.8288 0.7821 -0.0157 0.053 Uiso 0.75 1 calc PR A 1
C5A C 0.7481(3) 0.7757(5) -0.0406(11) 0.038(2) Uani 0.75 1 d P A 1
C6A C 0.7393(3) 0.7234(6) 0.0383(11) 0.0348(18) Uani 0.75 1 d P A 1
C7A C 0.7799(4) 0.6917(5) 0.1063(12) 0.050(2) Uani 0.75 1 d P A 1
H7A H 0.8155 0.7039 0.1054 0.060 Uiso 0.75 1 calc PR A 1
C8A C 0.7677(4) 0.6428(6) 0.1744(13) 0.046(2) Uani 0.75 1 d P A 1
H8A H 0.7951 0.6208 0.2197 0.055 Uiso 0.75 1 calc PR A 1
C9A C 0.7158(5) 0.6253(4) 0.1775(12) 0.049(2) Uani 0.75 1 d P A 1
H9A H 0.7069 0.5914 0.2243 0.059 Uiso 0.75 1 calc PR A 1
C10A C 0.6772(5) 0.6591(6) 0.1096(14) 0.043(2) Uani 0.75 1 d P A 1
H10A H 0.6412 0.6481 0.1118 0.051 Uiso 0.75 1 calc PR A 1
N1B N 0.7071(10) 0.7783(9) -0.081(3) 0.027(6) Uiso 0.25 1 d P A 2
N2B N 0.6835(9) 0.6884(11) 0.057(3) 0.012(5) Uiso 0.25 1 d P A 2
C1B C 0.7119(11) 0.8247(16) -0.147(4) 0.028(7) Uiso 0.25 1 d P A 2
H1B H 0.6816 0.8428 -0.1919 0.033 Uiso 0.25 1 calc PR A 2
C2B C 0.7663(14) 0.8511(11) -0.156(4) 0.035(6) Uiso 0.25 1 d P A 2
H2B H 0.7716 0.8853 -0.2059 0.042 Uiso 0.25 1 calc PR A 2
C3B C 0.8040(15) 0.8234(17) -0.090(5) 0.040(9) Uiso 0.25 1 d P A 2
H3B H 0.8384 0.8386 -0.0936 0.048 Uiso 0.25 1 calc PR A 2
C4B C 0.7998(10) 0.7748(11) -0.016(3) 0.033(6) Uiso 0.25 1 d P A 2
H4B H 0.8299 0.7566 0.0283 0.039 Uiso 0.25 1 calc PR A 2
C5B C 0.7474(11) 0.7516(15) -0.008(4) 0.025(6) Uiso 0.25 1 d P A 2
C6B C 0.7364(10) 0.7006(10) 0.063(3) 0.023(6) Uiso 0.25 1 d P A 2
C7B C 0.7724(11) 0.6684(13) 0.142(4) 0.021(6) Uiso 0.25 1 d P A 2
H7B H 0.8082 0.6793 0.1532 0.025 Uiso 0.25 1 calc PR A 2
C8B C 0.7562(12) 0.6195(11) 0.204(4) 0.034(6) Uiso 0.25 1 d P A 2
H8B H 0.7816 0.5957 0.2531 0.040 Uiso 0.25 1 calc PR A 2
C9B C 0.7025(11) 0.6047(11) 0.197(4) 0.035(7) Uiso 0.25 1 d P A 2
H9B H 0.6906 0.5714 0.2406 0.042 Uiso 0.25 1 calc PR A 2
C10B C 0.6671(12) 0.6415(12) 0.121(4) 0.029(7) Uiso 0.25 1 d P A 2
H10B H 0.6305 0.6330 0.1152 0.035 Uiso 0.25 1 calc PR A 2
N3 N 0.7580(15) 0.9941(13) -0.078(8) 0.176(12) Uiso 0.25 1 d PD B 3
O5 O 0.7515(14) 1.0050(15) 0.088(10) 0.096(9) Uiso 0.25 1 d PD B 3
O6 O 0.7168(11) 0.9944(11) -0.178(4) 0.083(7) Uiso 0.25 1 d PD B 3
O7 O 0.804(2) 0.9835(18) -0.142(6) 0.161(16) Uiso 0.25 1 d PD B 3
O8 O 0.749(3) 0.994(2) -0.293(18) 0.176(12) Uiso 0.25 1 d P C 4

loop_
_atom_site_aniso_label
_atom_site_aniso_U_11
_atom_site_aniso_U_22
_atom_site_aniso_U_33
_atom_site_aniso_U_23
_atom_site_aniso_U_13
_atom_site_aniso_U_12
Cu1 0.0337(5) 0.0337(5) 0.0256(7) 0.000 0.000 0.000
Cu2 0.0315(5) 0.0702(7) 0.0283(4) -0.0028(4) -0.0002(3) 0.0003(4)
O1 0.042(2) 0.056(3) 0.0297(19) 0.0022(18) 0.0019(17) -0.006(2)
S1 0.0405(7) 0.0349(7) 0.0260(6) -0.0023(5) 0.0007(5) 0.0013(5)
O2 0.065(3) 0.035(2) 0.0298(19) 0.0035(16) 0.0062(18) 0.0051(19)
O3 0.041(2) 0.047(2) 0.0352(19) -0.0103(18) 0.0000(17) -0.0016(18)
O4 0.037(2) 0.051(2) 0.0260(17) 0.0001(16) 0.0015(15) 0.0039(18)
N1A 0.043(4) 0.044(6) 0.025(4) 0.002(4) -0.003(3) 0.004(4)
N2A 0.048(5) 0.039(5) 0.034(4) -0.001(4) 0.005(3) -0.003(4)
C1A 0.046(5) 0.043(5) 0.031(4) 0.000(4) 0.001(3) -0.003(4)
C2A 0.045(5) 0.058(6) 0.038(4) -0.003(4) -0.002(4) -0.003(5)
C3A 0.046(6) 0.069(8) 0.044(5) -0.012(5) 0.009(4) -0.020(5)
C4A 0.042(5) 0.042(6) 0.048(5) -0.009(5) -0.001(4) 0.003(5)
C5A 0.037(5) 0.049(6) 0.027(4) -0.009(4) 0.005(3) 0.002(4)
C6A 0.030(4) 0.046(6) 0.028(4) -0.001(5) -0.003(3) 0.005(4)
C7A 0.052(6) 0.060(7) 0.037(5) -0.004(5) 0.001(4) 0.001(5)
C8A 0.052(6) 0.049(7) 0.037(5) 0.003(5) -0.008(4) 0.011(5)
C9A 0.063(7) 0.047(6) 0.038(4) -0.002(4) -0.007(4) 0.004(5)
C10A 0.044(6) 0.047(7) 0.038(5) -0.004(6) -0.004(4) -0.002(5)

loop_
_atom_type_symbol
_atom_type_description
_atom_type_scat_dispersion_real
_atom_type_scat_dispersion_imag
_atom_type_scat_source
C C 0.0181 0.0091 'International Tables Vol C Tables 4.2.6.8 and 6.1.1.4'
H H 0.0000 0.0000 'International Tables Vol C Tables 4.2.6.8 and 6.1.1.4'
N N 0.0311 0.0180 'International Tables Vol C Tables 4.2.6.8 and 6.1.1.4'
O O 0.0492 0.0322 'International Tables Vol C Tables 4.2.6.8 and 6.1.1.4'
S S 0.3331 0.5567 'International Tables Vol C Tables 4.2.6.8 and 6.1.1.4'
Cu Cu -1.9646 0.5888 'International Tables Vol C Tables 4.2.6.8 and 6.1.1.4'

loop_
_geom_angle_atom_site_label_1
_geom_angle_atom_site_label_2
_geom_angle_atom_site_label_3
_geom_angle
_geom_angle_site_symmetry_1
_geom_angle_site_symmetry_3
S1 Cu1 S1 106.30(3) 15_565 .
S1 Cu1 S1 116.01(7) 15_565 12_766
S1 Cu1 S1 106.30(3) . 12_766
S1 Cu1 S1 106.30(3) 15_565 6_564
S1 Cu1 S1 116.01(7) . 6_564
S1 Cu1 S1 106.30(3) 12_766 6_564
N1B Cu2 N2A 64.6(8) . .
N1B Cu2 O4 147.8(7) . .
N2A Cu2 O4 94.8(3) . .
N1B Cu2 O1 102.8(8) . .
N2A Cu2 O1 163.3(3) . .
O4 Cu2 O1 91.37(17) . .
N1B Cu2 N1A 15.3(6) . .
N2A Cu2 N1A 79.4(4) . .
O4 Cu2 N1A 157.9(2) . .
O1 Cu2 N1A 89.1(3) . .
N1B Cu2 O2 96.6(7) . 12_766
N2A Cu2 O2 97.5(3) . 12_766
O4 Cu2 O2 111.01(16) . 12_766
O1 Cu2 O2 94.74(17) . 12_766
N1A Cu2 O2 91.0(2) . 12_766
N1B Cu2 N2B 76.4(10) . .
N2A Cu2 N2B 12.1(6) . .
O4 Cu2 N2B 83.0(6) . .
O1 Cu2 N2B 166.0(6) . .
N1A Cu2 N2B 91.3(7) . .
O2 Cu2 N2B 99.2(5) 12_766 .
O2 S1 O3 107.6(2) . .
O2 S1 O4 105.3(2) . .
O3 S1 O4 104.7(2) . .
O2 S1 Cu1 109.26(16) . .
O3 S1 Cu1 114.73(17) . .
O4 S1 Cu1 114.62(17) . .
S1 O2 Cu2 128.5(3) . 15_565
S1 O4 Cu2 128.8(2) . .
C5A N1A C1A 118.1(10) . .
C5A N1A Cu2 113.5(9) . .
C1A N1A Cu2 128.3(6) . .
C6A N2A C10A 119.1(10) . .
C6A N2A Cu2 118.3(8) . .
C10A N2A Cu2 122.5(7) . .
N1A C1A C2A 123.4(11) . .
C1A C2A C3A 118.2(11) . .
C2A C3A C4A 120.3(10) . .
C3A C4A C5A 117.8(10) . .
N1A C5A C4A 122.2(11) . .
N1A C5A C6A 113.7(9) . .
C4A C5A C6A 124.1(10) . .
N2A C6A C7A 121.7(13) . .
N2A C6A C5A 114.8(8) . .
C7A C6A C5A 123.5(10) . .
C8A C7A C6A 119.2(11) . .
C7A C8A C9A 120.5(10) . .
C8A C9A C10A 117.5(12) . .
N2A C10A C9A 122.2(11) . .
C1B N1B C5B 123(3) . .
C1B N1B Cu2 115(2) . .
C5B N1B Cu2 122(2) . .
C10B N2B C6B 119(3) . .
C10B N2B Cu2 129(2) . .
C6B N2B Cu2 111.7(19) . .
N1B C1B C2B 120(3) . .
C3B C2B C1B 114(3) . .
C2B C3B C4B 127(4) . .
C3B C4B C5B 117(3) . .
N1B C5B C6B 117(3) . .
N1B C5B C4B 118(3) . .
C6B C5B C4B 124(3) . .
C7B C6B N2B 122(3) . .
C7B C6B C5B 125(3) . .
N2B C6B C5B 112(3) . .
C6B C7B C8B 119(3) . .
C7B C8B C9B 120(3) . .
C10B C9B C8B 117(3) . .
N2B C10B C9B 122(3) . .
O5 N3 O5 153(6) 4_464 .
O5 N3 O7 77(6) 4_464 .
O5 N3 O7 121(4) . .
O5 N3 O6 48(4) 4_464 .
O5 N3 O6 117(4) . .
O7 N3 O6 121(5) . .
O5 N3 O6 157(5) 4_464 3_655
O5 N3 O6 44(2) . 3_655
O7 N3 O6 104(3) . 3_655
O6 N3 O6 117(3) . 3_655
O5 N3 N3 12(4) 4_464 4_464
O5 N3 N3 159(3) . 4_464
O7 N3 N3 78(4) . 4_464
O6 N3 N3 44(2) . 4_464
O6 N3 N3 144(3) 3_655 4_464
O5 N3 N3 158(6) 4_464 3_655
O5 N3 N3 6(2) . 3_655
O7 N3 N3 115(4) . 3_655
O6 N3 N3 123(3) . 3_655
O6 N3 N3 42.3(13) 3_655 3_655
N3 N3 N3 165(2) 4_464 3_655
N3 O5 O6 103(5) 3_655 3_655
N3 O5 N3 162(6) 3_655 .
O6 O5 N3 70(5) 3_655 .
N3 O5 O7 74(6) 3_655 3_655
O6 O5 O7 157(5) 3_655 3_655
N3 O5 O7 106(4) . 3_655
O5 O6 N3 29(3) 4_464 .
O5 O6 N3 66(3) 4_464 4_464
N3 O6 N3 94(2) . 4_464
N3 O7 O5 28.7(19) . 4_464

loop_
_geom_bond_atom_site_label_1
_geom_bond_atom_site_label_2
_geom_bond_distance
_geom_bond_site_symmetry_2
Cu1 S1 2.2517(13) 15_565
Cu1 S1 2.2517(13) .
Cu1 S1 2.2517(13) 12_766
Cu1 S1 2.2517(13) 6_564
Cu2 N1B 1.89(3) .
Cu2 N2A 1.937(9) .
Cu2 O4 1.938(4) .
Cu2 O1 1.988(4) .
Cu2 N1A 2.067(11) .
Cu2 O2 2.149(4) 12_766
Cu2 N2B 2.22(3) .
S1 O2 1.493(4) .
S1 O3 1.504(4) .
S1 O4 1.527(4) .
O2 Cu2 2.149(4) 15_565
N1A C5A 1.346(13) .
N1A C1A 1.347(13) .
N2A C6A 1.323(13) .
N2A C10A 1.366(14) .
C1A C2A 1.370(12) .
C2A C3A 1.372(16) .
C3A C4A 1.391(16) .
C4A C5A 1.394(14) .
C5A C6A 1.461(14) .
C6A C7A 1.395(14) .
C7A C8A 1.369(15) .
C8A C9A 1.382(16) .
C9A C10A 1.392(14) .
N1B C1B 1.28(4) .
N1B C5B 1.33(4) .
N2B C10B 1.34(3) .
N2B C6B 1.37(4) .
C1B C2B 1.53(4) .
C2B C3B 1.28(5) .
C3B C4B 1.35(4) .
C4B C5B 1.45(4) .
C5B C6B 1.42(4) .
C6B C7B 1.35(4) .
C7B C8B 1.38(4) .
C8B C9B 1.41(4) .
C9B C10B 1.41(4) .
N3 O5 0.64(4) 4_464
N3 O5 1.28(3) .
N3 O7 1.28(3) .
N3 O6 1.28(3) .
N3 O6 1.31(5) 3_655
N3 N3 1.897(10) 4_464
N3 N3 1.897(10) 3_655
O5 N3 0.64(4) 3_655
O5 O6 0.98(4) 3_655
O5 O7 1.30(6) 3_655
O6 O5 0.98(4) 4_464
O6 N3 1.31(5) 4_464
O7 O5 1.30(6) 4_464
